data_7048532
loop_
_publ_author_name
'Luna Barros, Mariana'
'Cushion, Michael G.'
'Schwarz, Andrew D.'
'Turner, Zo\"e R'
'Mountford, Philip'

_publ_section_title
;
 Magnesium, calcium and zinc [N<sub>2</sub>N'] heteroscorpionate
 complexes.
;
_journal_issue 13
_journal_name_full 'Dalton transactions (Cambridge, England : 2003)'
_journal_page_first 4124
_journal_page_last 4138
_journal_paper_doi 10.1039/c8dt04985h
_journal_volume 48
_journal_year 2019
_chemical_formula_moiety 'C22 H50 Mg1 N6 Si3'
_chemical_formula_sum 'C22 H50 Mg N6 Si3'
_chemical_formula_weight 507.24
_chemical_name_systematic
;
 Mg{(Me2pz)2CHSiMe2NiPr}({N(SiMe3)2}
;
_space_group_IT_number 11
_space_group_name_Hall '-P 2yb'
_space_group_name_H-M_alt 'P 1 21/m 1'
_symmetry_cell_setting monoclinic
_symmetry_space_group_name_Hall '-P 2yb'
_symmetry_space_group_name_H-M 'P 1 21/m 1'
_atom_sites_solution_hydrogens geom
_atom_sites_solution_primary direct
_atom_sites_solution_secondary difmap
_audit_update_record
;
2018-12-18 deposited with the CCDC.
2019-01-08 downloaded from the CCDC.
;
_cell_angle_alpha 90
_cell_angle_beta 113.6864(15)
_cell_angle_gamma 90
_cell_formula_units_Z 2
_cell_length_a 10.3686(2)
_cell_length_b 13.7276(4)
_cell_length_c 11.7088(3)
_cell_measurement_reflns_used 3439
_cell_measurement_temperature 150
_cell_measurement_theta_max 27
_cell_measurement_theta_min 5
_cell_volume 1526.19(7)
_computing_cell_refinement 'DENZO/SCALEPACK (Otwinowski & Minor, 1997)'
_computing_data_collection 'COLLECT (Nonius, 1997-2001).'
_computing_data_reduction 'DENZO/SCALEPACK (Otwinowski & Minor, 1997)'
_computing_molecular_graphics 'CAMERON (Watkin et al., 1996)'
_computing_publication_material 'CRYSTALS (Betteridge et al., 2003)'
_computing_structure_refinement 'CRYSTALS (Betteridge et al., 2003)'
_computing_structure_solution 'SIR92 (Altomare et al., 1994)'
_diffrn_ambient_temperature 150
_diffrn_measured_fraction_theta_full 0.990
_diffrn_measured_fraction_theta_max 0.988
_diffrn_measurement_device_type 'Nonius KappaCCD'
_diffrn_measurement_method \w
_diffrn_radiation_monochromator graphite
_diffrn_radiation_type 'Mo K\a'
_diffrn_radiation_wavelength 0.71073
_diffrn_reflns_av_R_equivalents 0.025
_diffrn_reflns_limit_h_max 13
_diffrn_reflns_limit_h_min -13
_diffrn_reflns_limit_k_max 17
_diffrn_reflns_limit_k_min -17
_diffrn_reflns_limit_l_max 15
_diffrn_reflns_limit_l_min -15
_diffrn_reflns_number 6618
_diffrn_reflns_theta_full 26.394
_diffrn_reflns_theta_max 27.493
_diffrn_reflns_theta_min 5.222
_diffrn_standards_number 0
_exptl_absorpt_coefficient_mu 0.196
_exptl_absorpt_correction_T_max 0.94
_exptl_absorpt_correction_T_min 0.93
_exptl_absorpt_correction_type multi-scan
_exptl_absorpt_process_details 'DENZO/SCALEPACK (Otwinowski & Minor, 1997)'
_exptl_crystal_colour white
_exptl_crystal_density_diffrn 1.104
_exptl_crystal_description block
_exptl_crystal_F_000 556
_exptl_crystal_size_max 0.40
_exptl_crystal_size_mid 0.30
_exptl_crystal_size_min 0.30
_refine_diff_density_max 0.94
_refine_diff_density_min -0.86
_refine_ls_extinction_method None
_refine_ls_goodness_of_fit_ref 1.1675
_refine_ls_hydrogen_treatment constr
_refine_ls_matrix_type full
_refine_ls_number_parameters 173
_refine_ls_number_reflns 2428
_refine_ls_number_restraints 33
_refine_ls_R_factor_all 0.0800
_refine_ls_R_factor_gt 0.0544
_refine_ls_shift/su_max 0.002660
_refine_ls_structure_factor_coef F
_refine_ls_weighting_details
;
 Method, part 1, Chebychev polynomial, (Watkin, 1994, Prince, 1982) 
 [weight] = 1.0/[A~0~*T~0~(x)+A~1~*T~1~(x) ... +A~n-1~]*T~n-1~(x)] 
 where A~i~ are the Chebychev coefficients listed below and x= Fcalc/Fmax 
 Method = Robust Weighting (Prince, 1982) 
 W = [weight] * [1-(deltaF/6*sigmaF)^2^]^2^ 
 A~i~ are: 
 1.34 0.745 1.16 0.194 0.309 
;
_refine_ls_weighting_scheme calc
_refine_ls_wR_factor_all 0.0746
_refine_ls_wR_factor_gt 0.0607
_refine_ls_wR_factor_ref 0.0607
_reflns_limit_h_max 12
_reflns_limit_h_min -13
_reflns_limit_k_max 17
_reflns_limit_k_min 0
_reflns_limit_l_max 15
_reflns_limit_l_min 0
_reflns_number_gt 2428
_reflns_number_total 3604
_reflns_threshold_expression I>3.0\s(I)
_oxford_diffrn_Wilson_B_factor 2.03
_oxford_diffrn_Wilson_scale 3.04
_oxford_refine_ls_scale 0.6011(18)
_cod_data_source_file c8dt04985h2.cif
_cod_data_source_block compound17
_cod_depositor_comments
;
The following automatic conversions were performed:

'_symmetry_cell_setting' value 'Monoclinic' changed to 'monoclinic'
according to
/home/data/users/saulius/crontab/automatic-downloads/rss-feeds/RSC/lib/dictionaries/cif_core.dic
dictionary named 'cif_core.dic' version 2.4.2 from 2011-04-26.

Automatic conversion script
Id: cif_fix_values 4973 2017-02-22 13:04:09Z antanas 

 Adding full bibliography for 7048527--7048538.cif.
;
_cod_original_sg_symbol_H-M 'P 1 21/m 1 '
_cod_original_formula_sum 'C22 H50 Mg1 N6 Si3'
_cod_database_code 7048532

loop_
_symmetry_equiv_pos_as_xyz
x,y,z
-x,-y,-z
-x,y+1/2,-z
x,-y+1/2,z

loop_
_atom_site_label
_atom_site_type_symbol
_atom_site_fract_x
_atom_site_fract_y
_atom_site_fract_z
_atom_site_U_iso_or_equiv
_atom_site_occupancy
_atom_site_adp_type
_atom_site_refinement_flags_posn
_atom_site_refinement_flags_adp
Mg1 Mg -0.18258(12) 0.7500 0.19961(11) 0.0208 1.0000 Uani S T
N1 N -0.0280(2) 0.86073(18) 0.21938(19) 0.0251 1.0000 Uani . .
N2 N 0.1059(2) 0.83704(18) 0.3007(2) 0.0257 1.0000 Uani . .
N3 N -0.1549(3) 0.7500 0.3805(3) 0.0319 1.0000 Uani DS TU
N4 N -0.3500(3) 0.7500 0.0357(3) 0.0239 1.0000 Uani S T
Si1 Si 0.01558(11) 0.7500 0.47761(9) 0.0248 1.0000 Uani S T
Si2 Si -0.50881(11) 0.7500 0.04793(10) 0.0270 1.0000 Uani S T
Si3 Si -0.33443(11) 0.7500 -0.10370(9) 0.0241 1.0000 Uani S T
C1 C -0.0196(3) 0.9495(2) 0.1773(2) 0.0281 1.0000 Uani . .
C2 C 0.1198(3) 0.9837(2) 0.2327(3) 0.0356 1.0000 Uani . .
C3 C 0.1966(3) 0.9112(2) 0.3109(3) 0.0322 1.0000 Uani . .
C4 C -0.1473(3) 1.0000(2) 0.0863(3) 0.0389 1.0000 Uani . .
C5 C 0.3497(3) 0.9062(3) 0.3959(3) 0.0457 1.0000 Uani . .
C6 C 0.1251(4) 0.750000(8) 0.3764(3) 0.0236 1.0000 Uani S T
C7 C 0.0898(3) 0.8603(3) 0.5767(3) 0.0429 1.0000 Uani . .
C8 C -0.2671(4) 0.750001(8) 0.4256(4) 0.0637 1.0000 Uani DS TU
C9 C -0.2660(9) 0.8514(3) 0.4791(8) 0.0767 0.5000 Uani D U
C91 C -0.2575(9) 0.6891(7) 0.5365(6) 0.0759 0.5000 Uani D U
C10 C -0.5270(4) 0.8614(3) 0.1324(4) 0.0511 1.0000 Uani . .
C11 C -0.6703(5) 0.750000(8) -0.1006(4) 0.0493 1.0000 Uani S T
C12 C -0.4167(3) 0.6415(3) -0.2057(3) 0.0358 1.0000 Uani . .
C13 C -0.1438(4) 0.750000(8) -0.0804(4) 0.0309 1.0000 Uani S T
H21 H 0.1557 1.0480 0.2179 0.0444 1.0000 Uiso R .
H41 H -0.1327 1.0179 0.0095 0.0450 1.0000 Uiso R .
H42 H -0.2310 0.9561 0.0633 0.0450 1.0000 Uiso R .
H43 H -0.1643 1.0605 0.1257 0.0450 1.0000 Uiso R .
H51 H 0.3969 0.9681 0.3890 0.0533 1.0000 Uiso R .
H52 H 0.3602 0.8973 0.4840 0.0533 1.0000 Uiso R .
H53 H 0.3942 0.8501 0.3710 0.0533 1.0000 Uiso R .
H61 H 0.2262 0.7500 0.4362 0.0284 1.0000 Uiso RS .
H71 H 0.1921 0.8499 0.6295 0.0513 1.0000 Uiso R .
H72 H 0.0383 0.8718 0.6317 0.0513 1.0000 Uiso R .
H73 H 0.0784 0.9182 0.5217 0.0513 1.0000 Uiso R .
H91 H -0.3428 0.8558 0.5099 0.0902 0.5000 Uiso R .
H92 H -0.2812 0.9019 0.4134 0.0902 0.5000 Uiso R .
H93 H -0.1730 0.8626 0.5500 0.0902 0.5000 Uiso R .
H101 H -0.6202 0.8606 0.1389 0.0656 1.0000 Uiso R .
H102 H -0.5204 0.9206 0.0853 0.0656 1.0000 Uiso R .
H103 H -0.4498 0.8628 0.2180 0.0656 1.0000 Uiso R .
H111 H -0.7563 0.7500 -0.0819 0.0619 1.0000 Uiso RS .
H112 H -0.6702 0.8095 -0.1499 0.0619 1.0000 Uiso R .
H113 H -0.6702 0.6905 -0.1499 0.0619 1.0000 Uiso R .
H121 H -0.4030 0.6468 -0.2853 0.0437 1.0000 Uiso R .
H122 H -0.5198 0.6396 -0.2248 0.0437 1.0000 Uiso R .
H123 H -0.3711 0.5804 -0.1611 0.0437 1.0000 Uiso R .
H131 H -0.1372 0.7500 -0.1632 0.0399 1.0000 Uiso RS .
H132 H -0.0965 0.8095 -0.0326 0.0399 1.0000 Uiso R .
H133 H -0.0965 0.6905 -0.0326 0.0399 1.0000 Uiso R .
H911 H -0.3407 0.7006 0.5574 0.0915 0.5000 Uiso R .
H912 H -0.1690 0.7037 0.6110 0.0915 0.5000 Uiso R .
H913 H -0.2565 0.6195 0.5115 0.0915 0.5000 Uiso R .
H81 H -0.3597 0.7500 0.3544 0.0771 1.0000 Uiso RS .

loop_
_atom_site_aniso_label
_atom_site_aniso_U_11
_atom_site_aniso_U_22
_atom_site_aniso_U_33
_atom_site_aniso_U_23
_atom_site_aniso_U_13
_atom_site_aniso_U_12
Mg1 0.0177(6) 0.0274(7) 0.0147(5) 0.0000 0.0036(4) 0.0000
N1 0.0206(10) 0.0306(12) 0.0197(10) 0.0009(9) 0.0035(8) 0.0005(9)
N2 0.0198(10) 0.0310(13) 0.0226(10) 0.0005(9) 0.0046(8) -0.0032(9)
N3 0.0201(15) 0.058(2) 0.0163(14) 0.0000 0.0058(12) 0.0000
N4 0.0215(15) 0.0280(17) 0.0186(14) 0.0000 0.0043(12) 0.0000
Si1 0.0241(5) 0.0309(6) 0.0157(5) 0.0000 0.0043(4) 0.0000
Si2 0.0204(5) 0.0380(6) 0.0195(5) 0.0000 0.0048(4) 0.0000
Si3 0.0254(5) 0.0283(6) 0.0164(5) 0.0000 0.0061(4) 0.0000
C1 0.0336(14) 0.0280(14) 0.0213(12) 0.0007(11) 0.0096(11) -0.0008(12)
C2 0.0381(16) 0.0363(17) 0.0315(14) 0.0004(13) 0.0131(13) -0.0105(14)
C3 0.0284(14) 0.0400(17) 0.0274(13) -0.0007(12) 0.0103(12) -0.0107(13)
C4 0.0423(17) 0.0340(17) 0.0323(15) 0.0054(13) 0.0064(13) 0.0006(14)
C5 0.0274(16) 0.058(2) 0.0442(18) 0.0042(16) 0.0066(14) -0.0148(15)
C6 0.0204(17) 0.028(2) 0.0199(16) 0.0000 0.0053(14) 0.0000
C7 0.0405(17) 0.050(2) 0.0336(15) -0.0132(15) 0.0101(14) -0.0037(15)
C8 0.0299(19) 0.138(4) 0.0241(19) 0.0000 0.0122(16) 0.0000
C9 0.037(3) 0.155(5) 0.036(3) -0.023(3) 0.011(3) 0.003(3)
C91 0.044(3) 0.156(5) 0.031(3) -0.003(3) 0.018(3) -0.008(3)
C10 0.048(2) 0.057(2) 0.051(2) -0.0108(18) 0.0224(17) 0.0104(18)
C11 0.029(2) 0.085(4) 0.028(2) 0.0000 0.0061(19) 0.0000
C12 0.0376(15) 0.0400(17) 0.0263(13) -0.0086(13) 0.0092(12) -0.0029(14)
C13 0.029(2) 0.039(2) 0.0235(18) 0.0000 0.0099(16) 0.0000

loop_
_atom_type_symbol
_atom_type_scat_dispersion_real
_atom_type_scat_dispersion_imag
_atom_type_scat_Cromer_Mann_a1
_atom_type_scat_Cromer_Mann_b1
_atom_type_scat_Cromer_Mann_a2
_atom_type_scat_Cromer_Mann_b2
_atom_type_scat_Cromer_Mann_a3
_atom_type_scat_Cromer_Mann_b3
_atom_type_scat_Cromer_Mann_a4
_atom_type_scat_Cromer_Mann_b4
_atom_type_scat_Cromer_Mann_c
_atom_type_scat_source
C 0.0033 0.0016 2.3100 20.8439 1.0200 10.2075 1.5886 0.5687 0.8650 51.6512 0.2156 'International Tables Vol C 4.2.6.8 and 6.1.1.4'
H 0.0000 0.0000 0.4930 10.5109 0.3229 26.1257 0.1402 3.1424 0.0408 57.7998 0.0030 'International Tables Vol C 4.2.6.8 and 6.1.1.4'
N 0.0061 0.0033 12.2126 0.0057 3.1322 9.8933 2.0125 28.9975 1.1663 0.5826 -11.5290 'International Tables Vol C 4.2.6.8 and 6.1.1.4'
Si 0.0817 0.0704 6.2915 2.4386 3.0353 32.3337 1.9891 0.6785 1.5410 81.6937 1.1407 'International Tables Vol C 4.2.6.8 and 6.1.1.4'
Mg 0.0486 0.0363 5.4204 2.8275 2.1735 79.2611 1.2269 0.3808 2.3073 7.1937 0.8584 'International Tables Vol C 4.2.6.8 and 6.1.1.4'

loop_
_geom_angle_atom_site_label_1
_geom_angle_site_symmetry_1
_geom_angle_atom_site_label_2
_geom_angle_atom_site_label_3
_geom_angle_site_symmetry_3
_geom_angle
_geom_angle_publ_flag
N1 4_565 Mg1 N1 . 89.84(13) yes
N1 4_565 Mg1 N3 . 95.81(9) yes
N1 . Mg1 N3 . 95.81(9) yes
N1 4_565 Mg1 N4 . 115.07(9) yes
N1 . Mg1 N4 . 115.07(9) yes
N3 . Mg1 N4 . 135.02(14) yes
Mg1 . N1 N2 . 114.19(17) yes
Mg1 . N1 C1 . 139.81(19) yes
N2 . N1 C1 . 106.0(2) yes
N1 . N2 C3 . 110.8(2) yes
N1 . N2 C6 . 118.1(2) yes
C3 . N2 C6 . 130.0(2) yes
Mg1 . N3 Si1 . 112.24(15) yes
Mg1 . N3 C8 . 125.6(3) yes
Si1 . N3 C8 . 122.2(3) yes
Mg1 . N4 Si2 . 114.36(17) yes
Mg1 . N4 Si3 . 122.56(18) yes
Si2 . N4 Si3 . 123.08(18) yes
C7 4_565 Si1 N3 . 118.65(12) yes
C7 4_565 Si1 C6 . 100.51(13) yes
N3 . Si1 C6 . 107.59(15) yes
C7 4_565 Si1 C7 . 107.7(2) yes
N3 . Si1 C7 . 118.65(12) yes
C6 . Si1 C7 . 100.51(13) yes
C10 4_565 Si2 N4 . 110.44(14) yes
C10 4_565 Si2 C10 . 109.6(3) yes
N4 . Si2 C10 . 110.44(14) yes
C10 4_565 Si2 C11 . 104.44(15) yes
N4 . Si2 C11 . 117.07(19) yes
C10 . Si2 C11 . 104.44(15) yes
C12 4_565 Si3 N4 . 114.45(12) yes
C12 4_565 Si3 C12 . 104.4(2) yes
N4 . Si3 C12 . 114.45(12) yes
C12 4_565 Si3 C13 . 105.86(13) yes
N4 . Si3 C13 . 111.04(17) yes
C12 . Si3 C13 . 105.86(13) yes
N1 . C1 C2 . 110.1(3) yes
N1 . C1 C4 . 121.1(3) yes
C2 . C1 C4 . 128.8(3) yes
C1 . C2 C3 . 106.2(3) yes
C1 . C2 H21 . 126.9 no
C3 . C2 H21 . 126.9 no
C2 . C3 N2 . 106.8(3) yes
C2 . C3 C5 . 130.8(3) yes
N2 . C3 C5 . 122.4(3) yes
C1 . C4 H41 . 110.1 no
C1 . C4 H42 . 109.7 no
H41 . C4 H42 . 109.5 no
C1 . C4 H43 . 109.0 no
H41 . C4 H43 . 109.2 no
H42 . C4 H43 . 109.2 no
C3 . C5 H51 . 109.2 no
C3 . C5 H52 . 109.8 no
H51 . C5 H52 . 109.5 no
C3 . C5 H53 . 109.4 no
H51 . C5 H53 . 109.5 no
H52 . C5 H53 . 109.5 no
N2 . C6 N2 4_565 110.6(3) yes
N2 . C6 Si1 . 113.68(18) yes
N2 4_565 C6 Si1 . 113.68(18) yes
N2 . C6 H61 . 106.0 no
N2 4_565 C6 H61 . 106.0 no
Si1 . C6 H61 . 106.1 no
Si1 . C7 H71 . 109.7 no
Si1 . C7 H72 . 109.4 no
H71 . C7 H72 . 109.5 no
Si1 . C7 H73 . 109.3 no
H71 . C7 H73 . 109.5 no
H72 . C7 H73 . 109.5 no
C9 4_565 C8 N3 . 105.9(4) yes
C91 4_565 C8 N3 . 121.6(4) yes
N3 . C8 C9 . 105.9(4) yes
N3 . C8 C91 . 121.6(4) yes
C9 . C8 C91 . 99.5(7) yes
C9 4_565 C8 H81 . 101.0 no
C91 4_565 C8 H81 . 115.5 no
N3 . C8 H81 . 109.9 no
C9 . C8 H81 . 101.0 no
C91 . C8 H81 . 115.5 no
C8 . C9 H91 . 109.1 no
C8 . C9 H92 . 110.2 no
H91 . C9 H92 . 109.5 no
C8 . C9 H93 . 109.1 no
H91 . C9 H93 . 109.5 no
H92 . C9 H93 . 109.5 no
H93 4_565 C91 C8 . 104.9 no
H93 4_565 C91 H91 4_565 101.6 no
C8 . C91 H91 4_565 108.8 no
H93 4_565 C91 H911 . 142.3 no
C8 . C91 H911 . 110.9 no
H91 4_565 C91 H911 . 56.0 no
H93 4_565 C91 H912 . 66.5 no
C8 . C91 H912 . 111.1 no
H91 4_565 C91 H912 . 140.1 no
H911 . C91 H912 . 109.5 no
H93 4_565 C91 H913 . 47.0 no
C8 . C91 H913 . 106.4 no
H91 4_565 C91 H913 . 56.1 no
H911 . C91 H913 . 109.5 no
H912 . C91 H913 . 109.5 no
Si2 . C10 H101 . 109.7 no
Si2 . C10 H102 . 109.2 no
H101 . C10 H102 . 109.5 no
Si2 . C10 H103 . 109.5 no
H101 . C10 H103 . 109.5 no
H102 . C10 H103 . 109.5 no
H113 4_565 C11 H112 4_565 109.5 no
H113 4_565 C11 Si2 . 109.2 no
H112 4_565 C11 Si2 . 109.2 no
H113 4_565 C11 H111 . 109.5 no
H112 4_565 C11 H111 . 109.5 no
Si2 . C11 H111 . 109.9 no
H112 4_565 C11 H112 . 109.5 no
Si2 . C11 H112 . 109.2 no
H111 . C11 H112 . 109.5 no
H113 4_565 C11 H113 . 109.5 no
Si2 . C11 H113 . 109.2 no
H111 . C11 H113 . 109.5 no
H112 . C11 H113 . 109.5 no
Si3 . C12 H121 . 109.6 no
Si3 . C12 H122 . 109.4 no
H121 . C12 H122 . 109.5 no
Si3 . C12 H123 . 109.4 no
H121 . C12 H123 . 109.5 no
H122 . C12 H123 . 109.5 no
H133 4_565 C13 H132 4_565 109.5 no
H133 4_565 C13 Si3 . 109.4 no
H132 4_565 C13 Si3 . 109.4 no
H133 4_565 C13 H131 . 109.5 no
H132 4_565 C13 H131 . 109.5 no
Si3 . C13 H131 . 109.7 no
H132 4_565 C13 H132 . 109.5 no
Si3 . C13 H132 . 109.4 no
H131 . C13 H132 . 109.5 no
H133 4_565 C13 H133 . 109.5 no
Si3 . C13 H133 . 109.4 no
H131 . C13 H133 . 109.5 no
H132 . C13 H133 . 109.5 no
C91 4_565 H91 C9 . 49.7 no
C91 4_565 H93 C9 . 47.7 no

loop_
_geom_bond_atom_site_label_1
_geom_bond_atom_site_label_2
_geom_bond_site_symmetry_2
_geom_bond_distance
_geom_bond_publ_flag
Mg1 N1 4_565 2.153(2) yes
Mg1 N1 . 2.153(2) yes
Mg1 N3 . 2.020(3) yes
Mg1 N4 . 2.005(3) yes
N1 N2 . 1.370(3) yes
N1 C1 . 1.331(4) yes
N2 C3 . 1.359(4) yes
N2 C6 . 1.453(3) yes
N3 Si1 . 1.674(3) yes
N3 C8 . 1.457(2) yes
N4 Si2 . 1.709(3) yes
N4 Si3 . 1.703(3) yes
Si1 C7 4_565 1.875(3) yes
Si1 C6 . 1.943(4) yes
Si1 C7 . 1.875(3) yes
Si2 C10 4_565 1.872(4) yes
Si2 C10 . 1.872(4) yes
Si2 C11 . 1.868(4) yes
Si3 C12 4_565 1.886(3) yes
Si3 C12 . 1.886(3) yes
Si3 C13 . 1.884(4) yes
C1 C2 . 1.405(4) yes
C1 C4 . 1.495(4) yes
C2 C3 . 1.370(5) yes
C2 H21 . 1.000 no
C3 C5 . 1.498(4) yes
C4 H41 . 1.000 no
C4 H42 . 1.000 no
C4 H43 . 1.000 no
C5 H51 . 1.000 no
C5 H52 . 1.000 no
C5 H53 . 1.000 no
C6 H61 . 1.000 no
C7 H71 . 1.000 no
C7 H72 . 1.000 no
C7 H73 . 1.000 no
C8 C9 . 1.525(2) yes
C8 C91 . 1.514(2) yes
C8 H81 . 0.987 no
C9 H91 . 1.000 no
C9 H92 . 1.000 no
C9 H93 . 1.000 no
C91 H93 4_565 1.088 no
C91 H91 4_565 1.019 no
C91 H911 . 1.000 no
C91 H912 . 1.000 no
C91 H913 . 1.000 no
C10 H101 . 1.000 no
C10 H102 . 1.000 no
C10 H103 . 1.000 no
C11 H113 4_565 1.000 no
C11 H112 4_565 1.000 no
C11 H111 . 1.000 no
C11 H112 . 1.000 no
C11 H113 . 1.000 no
C12 H121 . 1.000 no
C12 H122 . 1.000 no
C12 H123 . 1.000 no
C13 H133 4_565 1.000 no
C13 H132 4_565 1.000 no
C13 H131 . 1.000 no
C13 H132 . 1.000 no
C13 H133 . 1.000 no
